data_2007573
loop_
_publ_author_name
'Amow, Gisele'
'Greedan, J. E.'

_publ_section_title
;
 The Layered Perovskite K~2~Nd~2~Ti~3~O~10~
;
_journal_issue 8
_journal_name_full 'Acta Crystallographica Section C'
_journal_page_first 1053
_journal_page_last 1055
_journal_paper_doi 10.1107/S0108270198002145
_journal_volume 54
_journal_year 1998
_chemical_formula_sum 'K2 Nd2 O10 Ti3'
_chemical_formula_weight 670.38
_space_group_IT_number 139
_symmetry_cell_setting tetragonal
_symmetry_space_group_name_Hall '-I 4 2'
_symmetry_space_group_name_H-M 'I 4/m m m'
_audit_creation_method SHELXL
_cell_angle_alpha 90.00
_cell_angle_beta 90.00
_cell_angle_gamma 90.00
_cell_formula_units_Z 2
_cell_length_a 3.85880(10)
_cell_length_b 3.85880(10)
_cell_length_c 29.6561(7)
_cell_measurement_reflns_used 4039
_cell_measurement_temperature 300(2)
_cell_measurement_theta_max 38.57
_cell_measurement_theta_min 5.67
_cell_volume 441.589(19)
_computing_cell_refinement 'SAINT (Siemens, 1996)'
_computing_data_collection 'SMART (Siemens, 1996)'
_computing_data_reduction SAINT
_computing_molecular_graphics 'XP in SHELXL93'
_computing_publication_material SHELXL93
_computing_structure_refinement 'SHELXL93 (Sheldrick, 1993b)'
_computing_structure_solution 'SHELXTL93 (Sheldrick, 1993a)'
_diffrn_ambient_temperature 300(2)
_diffrn_measurement_device ' P4 Siemens diffractometer with a Siemens SMART 1 K CCD area detector'
_diffrn_measurement_method 'Area detector'
_diffrn_radiation_monochromator graphite
_diffrn_radiation_source 'fine-focus sealed tube'
_diffrn_radiation_type MoK\a
_diffrn_radiation_wavelength 0.71073
_diffrn_reflns_av_R_equivalents 0.072
_diffrn_reflns_av_sigmaI/netI 0.027
_diffrn_reflns_limit_h_max 4
_diffrn_reflns_limit_h_min 0
_diffrn_reflns_limit_k_max 6
_diffrn_reflns_limit_k_min 0
_diffrn_reflns_limit_l_max 51
_diffrn_reflns_limit_l_min 0
_diffrn_reflns_number 4977
_diffrn_reflns_theta_max 38.57
_diffrn_reflns_theta_min 5.67
_diffrn_standards_decay_% 0
_exptl_absorpt_coefficient_mu 15.129
_exptl_absorpt_correction_T_max 0.912
_exptl_absorpt_correction_T_min 0.114
_exptl_absorpt_correction_type 'Analytical (Sheldrick, 1996)'
_exptl_crystal_colour Colourless
_exptl_crystal_density_diffrn 5.042
_exptl_crystal_density_meas ?
_exptl_crystal_density_method None
_exptl_crystal_description 'Thin plate'
_exptl_crystal_F_000 608
_exptl_crystal_size_max 0.356
_exptl_crystal_size_mid 0.194
_exptl_crystal_size_min 0.006
_refine_diff_density_max 1.883
_refine_diff_density_min -2.801
_refine_ls_extinction_coef none
_refine_ls_extinction_method none
_refine_ls_goodness_of_fit_all 1.129
_refine_ls_goodness_of_fit_obs 1.130
_refine_ls_hydrogen_treatment none
_refine_ls_matrix_type full
_refine_ls_number_parameters 26
_refine_ls_number_reflns 436
_refine_ls_number_restraints 0
_refine_ls_restrained_S_all 1.146
_refine_ls_restrained_S_obs 1.130
_refine_ls_R_factor_all 0.028
_refine_ls_R_factor_obs .026
_refine_ls_shift/esd_max 0.000
_refine_ls_shift/esd_mean 0.000
_refine_ls_structure_factor_coef Fsqd
_refine_ls_weighting_details 'w = 1/[\s^2^(Fo^2^)+(0.0315P)^2^+4.0449P] where P=(Fo^2^+2Fc^2^)/3'
_refine_ls_weighting_scheme calc
_refine_ls_wR_factor_all 0.067
_refine_ls_wR_factor_obs .064
_reflns_number_observed 416
_reflns_number_total 437
_reflns_observed_criterion I>-3\s(I)
_cod_data_source_file ta1188.cif
_cod_data_source_block ta1188
_cod_depositor_comments
;
The following automatic conversions were performed:
'_symmetry_cell_setting' value 'Tetragonal' changed to 'tetragonal'
according to '/home/saulius/struct/CIF-dictionaries/cif_core.dic'
dictionary named 'cif_core.dic' version 2.4.1 from 2010-06-29.

Automatic conversion script
Id: cif_fix_enum 1527 2010-12-29 10:47:43Z saulius 

The following automatic conversions were performed:

'_exptl_crystal_density_meas' value 'None' was changed to '?' - the
value is perceived as not measured.

Automatic conversion script
Id: cif_fix_values 3008 2015-01-20 13:52:24Z robertas 

The following automatic conversions were performed:

'_refine_ls_weighting_scheme' value 'calc w =
1/[\s^2^(Fo^2^)+(0.0315P)^2^+4.0449P] where P=(Fo^2^+2Fc^2^)/3' was
changed to 'calc'. New tag '_refine_ls_weighting_details' was
created. The value of the new tag was set to 'w =
1/[\s^2^(Fo^2^)+(0.0315P)^2^+4.0449P] where P=(Fo^2^+2Fc^2^)/3'.

Automatic conversion script
Id: cif_fix_values 3143 2015-03-26 13:38:13Z robertas 
;
_cod_original_cell_volume 441.59(2)
_cod_original_sg_symbol_H-M 'I 4 /m m m'
_cod_original_formula_sum 'K2 Nd2 Ti3 O10'
_cod_database_code 2007573

loop_
_symmetry_equiv_pos_as_xyz
'x, y, z'
'-x, -y, z'
'-y, x, z'
'y, -x, z'
'-x, y, -z'
'x, -y, -z'
'y, x, -z'
'-y, -x, -z'
'x+1/2, y+1/2, z+1/2'
'-x+1/2, -y+1/2, z+1/2'
'-y+1/2, x+1/2, z+1/2'
'y+1/2, -x+1/2, z+1/2'
'-x+1/2, y+1/2, -z+1/2'
'x+1/2, -y+1/2, -z+1/2'
'y+1/2, x+1/2, -z+1/2'
'-y+1/2, -x+1/2, -z+1/2'
'-x, -y, -z'
'x, y, -z'
'y, -x, -z'
'-y, x, -z'
'x, -y, z'
'-x, y, z'
'-y, -x, z'
'y, x, z'
'-x+1/2, -y+1/2, -z+1/2'
'x+1/2, y+1/2, -z+1/2'
'y+1/2, -x+1/2, -z+1/2'
'-y+1/2, x+1/2, -z+1/2'
'x+1/2, -y+1/2, z+1/2'
'-x+1/2, y+1/2, z+1/2'
'-y+1/2, -x+1/2, z+1/2'
'y+1/2, x+1/2, z+1/2'

loop_
_atom_site_aniso_label
_atom_site_aniso_U_11
_atom_site_aniso_U_22
_atom_site_aniso_U_33
_atom_site_aniso_U_12
_atom_site_aniso_U_13
_atom_site_aniso_U_23
Nd1 .00996(12) .00996(12) .00921(14) .000 .000 .000
Ti1 .0048(3) .0048(3) .0065(4) .000 .000 .000
Ti2 .0050(2) .0050(2) .0076(3) .000 .000 .000
K1 .0168(4) .0168(4) .0170(5) .000 .000 .000
O1 .005(3) .012(3) .072(6) .000 .000 .000
O2 .075(5) .075(5) .003(2) .000 .000 .000
O3 .0112(15) .0070(13) .034(2) .000 .000 .000
O4 .027(2) .027(2) .006(2) .000 .000 .000

loop_
_atom_site_label
_atom_site_fract_x
_atom_site_fract_y
_atom_site_fract_z
_atom_site_U_iso_or_equiv
_atom_site_thermal_displace_type
_atom_site_calc_flag
_atom_site_refinement_flags
_atom_site_occupancy
_atom_site_disorder_group
_atom_site_type_symbol
Nd1 .5000 .5000 .072460(10) .00971(10) Uani d S 1 . Nd
Ti1 0 0 0 .0054(2) Uani d S 1 . Ti
Ti2 0 0 .14066(3) .0059(2) Uani d S 1 . Ti
K1 .5000 .5000 .20832(6) .0169(3) Uani d S 1 . K
O1 .5000 .111(2) 0 .030(2) Uani d SP .50 . O
O2 0 0 .0634(2) .051(3) Uani d S 1 . O
O3 0 .5000 .1269(2) .0176(7) Uani d S 1 . O
O4 0 0 .1991(2) .0202(11) Uani d S 1 . O

loop_
_atom_type_symbol
_atom_type_description
_atom_type_scat_dispersion_real
_atom_type_scat_dispersion_imag
_atom_type_scat_source
O O 0.0106 0.0060 'International Tables Vol C Tables 4.2.6.8 and 6.1.1.4'
K K 0.2009 0.2494 'International Tables Vol C Tables 4.2.6.8 and 6.1.1.4'
Ti Ti 0.2776 0.4457 'International Tables Vol C Tables 4.2.6.8 and 6.1.1.4'
Nd Nd -0.1943 3.0179 'International Tables Vol C Tables 4.2.6.8 and 6.1.1.4'
